data_1519367
loop_
_publ_author_name
'Bedin, Michele'
'Karim, Alavi'
'Reitti, Marcus'
'Carlsson, Anna-Carin C.'
'Topi\'c, Filip'
'Cetina, Mario'
'Pan, Fangfang'
'Havel, Vaclav'
'Al-Ameri, Fatima'
'Sindelar, Vladimir'
'Rissanen, Kari'
'Gr\"afenstein, J\"urgen'
'Erd\'elyi, M\'at\'e'

_publ_section_title
;
 Counterion influence on the N--I--N halogen bond
;
_journal_issue 7
_journal_name_full 'Chem. Sci.'
_journal_page_first 3746
_journal_paper_doi 10.1039/C5SC01053E
_journal_volume 6
_journal_year 2015
_chemical_formula_moiety 'C10 H10 I N2, Cl O4'
_chemical_formula_sum 'C10 H10 Cl I N2 O4'
_chemical_formula_weight 384.55
_chemical_name_systematic '[bis(pyridine)iodine]perchlorate'
_chemical_properties_physical Moisture-sensitive
_space_group_IT_number 14
_symmetry_cell_setting monoclinic
_symmetry_Int_Tables_number 14
_symmetry_space_group_name_Hall '-P 2yn'
_symmetry_space_group_name_H-M 'P 1 21/n 1'
_atom_sites_solution_hydrogens geom
_atom_sites_solution_primary direct
_atom_sites_solution_secondary difmap
_audit_creation_date 2015-01-21T22:00:48-00:00
_audit_creation_method 'WinGX routine CIF_UPDATE'
_audit_update_record
;
2015-03-23 deposited with the CCDC.
2015-04-20 downloaded from the CCDC.
;
_cell_angle_alpha 90
_cell_angle_beta 113.273(3)
_cell_angle_gamma 90
_cell_formula_units_Z 8
_cell_length_a 12.2849(4)
_cell_length_b 16.0628(3)
_cell_length_c 14.7939(4)
_cell_measurement_reflns_used 4378
_cell_measurement_temperature 170.0(1)
_cell_measurement_theta_max 28.973
_cell_measurement_theta_min 2.214
_cell_volume 2681.74(14)
_computing_cell_refinement 'CrysAlisPro, Agilent Technologies, 2013'
_computing_data_collection 'CrysAlisPro, Agilent Technologies, 2013'
_computing_data_reduction 'CrysAlisPro, Agilent Technologies, 2013'
_computing_molecular_graphics 'Mercury (Macrae et al. 2006)'
_computing_publication_material 'WinGX publication routines (Farrugia, 2112)'
_computing_structure_refinement 'SHELXL-2013 (Sheldrick, 2013)'
_computing_structure_solution 'SHELXS-97 (Sheldrick, 2008)'
_diffrn_ambient_temperature 170.0(1)
_diffrn_detector_area_resol_mean 16.0107
_diffrn_measured_fraction_theta_full 0.994
_diffrn_measured_fraction_theta_max 0.993
_diffrn_measurement_device_type 'SuperNova, Single source at offset, Eos'
_diffrn_measurement_method '\w scans'
_diffrn_radiation_monochromator mirror
_diffrn_radiation_source 'SuperNova (Mo) X-ray Source'
_diffrn_radiation_type MoK\a
_diffrn_radiation_wavelength 0.71073
_diffrn_reflns_av_R_equivalents 0.0161
_diffrn_reflns_Laue_measured_fraction_full 0.994
_diffrn_reflns_Laue_measured_fraction_max 0.993
_diffrn_reflns_limit_h_max 14
_diffrn_reflns_limit_h_min -14
_diffrn_reflns_limit_k_max 12
_diffrn_reflns_limit_k_min -19
_diffrn_reflns_limit_l_max 8
_diffrn_reflns_limit_l_min -17
_diffrn_reflns_number 8696
_diffrn_reflns_point_group_measured_fraction_full 0.994
_diffrn_reflns_point_group_measured_fraction_max 0.993
_diffrn_reflns_theta_full 25.242
_diffrn_reflns_theta_max 25.499
_diffrn_reflns_theta_min 1.963
_exptl_absorpt_coefficient_mu 2.595
_exptl_absorpt_correction_T_max 1.00000
_exptl_absorpt_correction_T_min 0.73364
_exptl_absorpt_correction_type multi-scan
_exptl_absorpt_process_details
;
        CrysAlisPro, Agilent Technologies,
        Version 1.171.36.28 (release 01-02-2013 CrysAlis171 .NET)
        (compiled Feb  1 2013,16:14:44)
        Empirical absorption correction using spherical harmonics,
 implemented in SCALE3 ABSPACK scaling algorithm.
;
_exptl_crystal_colour yellow
_exptl_crystal_density_diffrn 1.905
_exptl_crystal_description plate
_exptl_crystal_F_000 1488
_exptl_crystal_size_max 0.66
_exptl_crystal_size_mid 0.35
_exptl_crystal_size_min 0.18
_refine_diff_density_max 0.551
_refine_diff_density_min -0.715
_refine_diff_density_rms 0.082
_refine_ls_extinction_method none
_refine_ls_goodness_of_fit_ref 1.020
_refine_ls_hydrogen_treatment constr
_refine_ls_matrix_type full
_refine_ls_number_parameters 328
_refine_ls_number_reflns 4960
_refine_ls_number_restraints 0
_refine_ls_restrained_S_all 1.020
_refine_ls_R_factor_all 0.0384
_refine_ls_R_factor_gt 0.0278
_refine_ls_shift/su_max 0.001
_refine_ls_shift/su_mean 0
_refine_ls_structure_factor_coef Fsqd
_refine_ls_weighting_details 'w=1/[\s^2^(Fo^2^)+(0.0410P)^2^+1.5970P] where P=(Fo^2^+2Fc^2^)/3'
_refine_ls_weighting_scheme calc
_refine_ls_wR_factor_gt 0.0790
_refine_ls_wR_factor_ref 0.0872
_reflns_number_gt 3865
_reflns_number_total 4960
_reflns_threshold_expression 'I > 2\s(I)'
_cod_data_source_file c5sc01053e2.cif
_cod_data_source_block 2-I
_cod_depositor_comments 'Adding full bibliography for 1519367--1519381.cif.'
_cod_original_sg_symbol_H-M 'P 21/n'
_cod_database_code 1519367

loop_
_symmetry_equiv_pos_as_xyz
'x, y, z'
'-x+1/2, y+1/2, -z+1/2'
'-x, -y, -z'
'x-1/2, -y-1/2, z-1/2'

loop_
_atom_site_label
_atom_site_type_symbol
_atom_site_fract_x
_atom_site_fract_y
_atom_site_fract_z
_atom_site_U_iso_or_equiv
_atom_site_adp_type
_atom_site_occupancy
_atom_site_calc_flag
I1A I -0.00285(2) 0.25548(2) 0.50666(2) 0.03333(9) Uani 1 d
N1A N 0.0702(2) 0.36244(15) 0.44900(17) 0.0344(6) Uani 1 d
N2A N -0.0774(2) 0.15211(15) 0.56837(17) 0.0349(6) Uani 1 d
C1A C 0.0724(3) 0.3600(2) 0.3595(2) 0.0426(8) Uani 1 d
H1A H 0.0453 0.3117 0.3198 0.051 Uiso 1 calc
C2A C 0.1138(3) 0.4272(3) 0.3246(3) 0.0552(10) Uani 1 d
H2A H 0.1157 0.425 0.2611 0.066 Uiso 1 calc
C3A C 0.1522(3) 0.4972(2) 0.3813(3) 0.0574(12) Uani 1 d
H3A H 0.1794 0.544 0.357 0.069 Uiso 1 calc
C4A C 0.1508(3) 0.4987(2) 0.4747(3) 0.0534(10) Uani 1 d
H4A H 0.1782 0.5461 0.516 0.064 Uiso 1 calc
C5A C 0.1091(3) 0.4304(2) 0.5055(2) 0.0414(7) Uani 1 d
H5A H 0.1075 0.4308 0.5692 0.05 Uiso 1 calc
C6A C -0.0926(3) 0.16491(19) 0.6519(2) 0.0389(7) Uani 1 d
H6A H -0.0726 0.2175 0.6835 0.047 Uiso 1 calc
C7A C -0.1366(3) 0.1033(2) 0.6931(2) 0.0467(8) Uani 1 d
H7A H -0.1469 0.1133 0.7525 0.056 Uiso 1 calc
C8A C -0.1652(3) 0.0277(2) 0.6472(3) 0.0460(8) Uani 1 d
H8A H -0.1953 -0.0156 0.6746 0.055 Uiso 1 calc
C9A C -0.1500(3) 0.0151(2) 0.5610(3) 0.0486(10) Uani 1 d
H9A H -0.1698 -0.0369 0.5278 0.058 Uiso 1 calc
C10A C -0.1055(3) 0.07880(19) 0.5234(2) 0.0416(8) Uani 1 d
H10A H -0.0947 0.0702 0.4639 0.05 Uiso 1 calc
I1B I 0.5 0.5 0.5 0.03437(10) Uani 1 d
N1B N 0.4278(2) 0.40425(14) 0.57375(17) 0.0328(6) Uani 1 d
C1B C 0.4267(3) 0.42016(19) 0.6623(2) 0.0398(7) Uani 1 d
H1B H 0.454 0.4726 0.6923 0.048 Uiso 1 calc
C2B C 0.3872(3) 0.3624(2) 0.7105(2) 0.0427(8) Uani 1 d
H2B H 0.3873 0.3747 0.7734 0.051 Uiso 1 calc
C3B C 0.3474(3) 0.28656(19) 0.6671(2) 0.0408(8) Uani 1 d
H3B H 0.321 0.2454 0.6999 0.049 Uiso 1 calc
C4B C 0.3466(3) 0.2713(2) 0.5757(3) 0.0404(8) Uani 1 d
H4B H 0.3177 0.2197 0.5437 0.048 Uiso 1 calc
C5B C 0.3876(3) 0.33088(18) 0.5307(2) 0.0360(7) Uani 1 d
H5B H 0.3876 0.3198 0.4676 0.043 Uiso 1 calc
I1C I 0.5 0 0.5 0.03134(10) Uani 1 d
N1C N 0.5681(2) 0.11401(15) 0.44988(17) 0.0335(6) Uani 1 d
C1C C 0.5844(3) 0.1133(2) 0.3658(2) 0.0415(8) Uani 1 d
H1C H 0.5668 0.0644 0.3265 0.05 Uiso 1 calc
C2C C 0.6266(3) 0.1827(2) 0.3356(3) 0.0524(9) Uani 1 d
H2C H 0.6389 0.1815 0.2761 0.063 Uiso 1 calc
C3C C 0.6509(3) 0.2539(2) 0.3920(3) 0.0565(12) Uani 1 d
H3C H 0.6785 0.3026 0.3712 0.068 Uiso 1 calc
C4C C 0.6346(3) 0.2535(2) 0.4794(3) 0.0519(10) Uani 1 d
H4C H 0.6522 0.3014 0.5202 0.062 Uiso 1 calc
C5C C 0.5927(3) 0.18259(19) 0.5058(2) 0.0420(8) Uani 1 d
H5C H 0.5806 0.1821 0.5654 0.05 Uiso 1 calc
Cl1A Cl 0.23676(7) 0.19606(5) 0.28107(5) 0.03861(19) Uani 1 d
O1A O 0.2014(2) 0.17411(14) 0.35977(17) 0.0618(7) Uani 1 d
O2A O 0.2430(3) 0.1240(2) 0.2295(3) 0.1126(14) Uani 1 d
O3A O 0.3479(3) 0.23674(19) 0.3198(2) 0.0715(9) Uani 1 d
O4A O 0.1523(3) 0.25098(19) 0.2165(2) 0.0811(11) Uani 1 d
Cl1B Cl 0.26306(7) 0.05775(5) 0.72515(5) 0.03847(19) Uani 1 d
O1B O 0.3102(2) 0.08372(14) 0.65472(16) 0.0569(7) Uani 1 d
O2B O 0.1427(2) 0.0341(2) 0.6768(2) 0.0699(8) Uani 1 d
O3B O 0.2776(3) 0.1226(2) 0.7928(2) 0.0978(11) Uani 1 d
O4B O 0.3283(3) -0.01304(18) 0.7766(2) 0.0734(9) Uani 1 d

loop_
_atom_site_aniso_label
_atom_site_aniso_U_11
_atom_site_aniso_U_22
_atom_site_aniso_U_33
_atom_site_aniso_U_23
_atom_site_aniso_U_13
_atom_site_aniso_U_12
I1A 0.03024(15) 0.03588(15) 0.03408(14) 0.00538(8) 0.01294(11) 0.00068(8)
N1A 0.0298(13) 0.0384(14) 0.0352(13) 0.0053(11) 0.0131(11) 0.0019(11)
N2A 0.0307(14) 0.0344(14) 0.0366(14) 0.0066(11) 0.0102(11) 0.0010(11)
C1A 0.0347(18) 0.061(2) 0.0327(17) 0.0065(15) 0.0136(14) 0.0011(16)
C2A 0.041(2) 0.084(3) 0.044(2) 0.026(2) 0.0204(17) 0.006(2)
C3A 0.036(2) 0.061(3) 0.075(3) 0.028(2) 0.022(2) 0.0003(17)
C4A 0.041(2) 0.046(2) 0.067(3) 0.0031(17) 0.015(2) -0.0053(16)
C5A 0.0355(18) 0.0467(19) 0.0408(18) 0.0031(15) 0.0138(15) 0.0009(15)
C6A 0.0399(18) 0.0364(17) 0.0402(17) 0.0045(14) 0.0156(15) 0.0021(14)
C7A 0.047(2) 0.051(2) 0.0441(19) 0.0109(16) 0.0199(16) 0.0024(17)
C8A 0.0376(19) 0.0424(18) 0.054(2) 0.0172(17) 0.0136(16) -0.0005(16)
C9A 0.041(2) 0.0370(18) 0.054(2) -0.0007(16) 0.0039(18) -0.0061(16)
C10A 0.0410(19) 0.0407(18) 0.0373(17) 0.0002(14) 0.0093(15) -0.0010(15)
I1B 0.03070(18) 0.03360(18) 0.03740(18) 0.00314(11) 0.01195(14) -0.00166(11)
N1B 0.0292(13) 0.0333(13) 0.0338(13) 0.0028(11) 0.0100(11) -0.0010(11)
C1B 0.0451(19) 0.0354(17) 0.0347(16) -0.0045(13) 0.0113(14) -0.0032(15)
C2B 0.048(2) 0.048(2) 0.0335(17) 0.0034(14) 0.0173(15) 0.0052(16)
C3B 0.0392(19) 0.0363(18) 0.0472(19) 0.0116(15) 0.0176(16) 0.0030(15)
C4B 0.0343(18) 0.0331(16) 0.049(2) -0.0056(16) 0.0117(16) -0.0042(15)
C5B 0.0335(17) 0.0350(16) 0.0383(17) -0.0047(14) 0.0130(14) -0.0005(14)
I1C 0.03024(18) 0.03407(18) 0.03185(17) 0.00492(11) 0.01457(13) 0.00171(11)
N1C 0.0296(13) 0.0353(14) 0.0353(13) 0.0075(11) 0.0126(11) 0.0031(11)
C1C 0.0375(18) 0.053(2) 0.0382(17) 0.0060(15) 0.0191(15) 0.0039(15)
C2C 0.044(2) 0.069(3) 0.051(2) 0.0222(19) 0.0265(17) 0.0063(19)
C3C 0.034(2) 0.058(3) 0.074(3) 0.030(2) 0.017(2) -0.0015(16)
C4C 0.043(2) 0.042(2) 0.062(3) 0.0043(16) 0.0118(19) -0.0054(15)
C5C 0.0364(18) 0.0464(19) 0.0406(18) 0.0016(15) 0.0126(15) -0.0005(15)
Cl1A 0.0480(5) 0.0365(4) 0.0350(4) -0.0019(3) 0.0202(4) -0.0028(4)
O1A 0.101(2) 0.0536(15) 0.0497(14) 0.0041(12) 0.0497(15) -0.0043(14)
O2A 0.211(4) 0.065(2) 0.123(3) -0.0378(18) 0.131(3) -0.027(2)
O3A 0.0460(16) 0.099(2) 0.0674(19) -0.0022(16) 0.0200(15) -0.0177(15)
O4A 0.0609(19) 0.128(3) 0.0570(18) 0.0413(16) 0.0258(16) 0.0327(17)
Cl1B 0.0415(4) 0.0382(4) 0.0365(4) -0.0046(3) 0.0162(3) -0.0037(3)
O1B 0.0864(19) 0.0469(14) 0.0537(14) 0.0025(11) 0.0449(14) -0.0082(13)
O2B 0.0377(15) 0.087(2) 0.0724(19) 0.0047(17) 0.0085(13) -0.0083(15)
O3B 0.137(3) 0.091(2) 0.104(2) -0.0604(19) 0.089(2) -0.044(2)
O4B 0.069(2) 0.095(2) 0.069(2) 0.0426(16) 0.0406(17) 0.0326(16)

loop_
_atom_type_symbol
_atom_type_description
_atom_type_scat_dispersion_real
_atom_type_scat_dispersion_imag
_atom_type_scat_source
C C 0.0033 0.0016 'International Tables Vol C Tables 4.2.6.8 and 6.1.1.4'
H H 0 0 'International Tables Vol C Tables 4.2.6.8 and 6.1.1.4'
I I -0.4742 1.8119 'International Tables Vol C Tables 4.2.6.8 and 6.1.1.4'
N N 0.0061 0.0033 'International Tables Vol C Tables 4.2.6.8 and 6.1.1.4'
O O 0.0106 0.006 'International Tables Vol C Tables 4.2.6.8 and 6.1.1.4'
Cl Cl 0.1484 0.1585 'International Tables Vol C Tables 4.2.6.8 and 6.1.1.4'

loop_
_geom_angle_atom_site_label_1
_geom_angle_atom_site_label_2
_geom_angle_atom_site_label_3
_geom_angle
_geom_angle_site_symmetry_3
N2A I1A N1A 177.72(9) .
C1A N1A C5A 120.0(3) .
C1A N1A I1A 121.3(2) .
C5A N1A I1A 118.7(2) .
C10A N2A C6A 119.7(3) .
C10A N2A I1A 121.1(2) .
C6A N2A I1A 119.2(2) .
N1A C1A C2A 120.2(3) .
N1A C1A H1A 119.9 .
C2A C1A H1A 119.9 .
C3A C2A C1A 120.2(3) .
C3A C2A H2A 119.9 .
C1A C2A H2A 119.9 .
C2A C3A C4A 119.1(3) .
C2A C3A H3A 120.4 .
C4A C3A H3A 120.4 .
C5A C4A C3A 118.1(3) .
C5A C4A H4A 120.9 .
C3A C4A H4A 120.9 .
N1A C5A C4A 122.3(3) .
N1A C5A H5A 118.9 .
C4A C5A H5A 118.9 .
N2A C6A C7A 121.4(3) .
N2A C6A H6A 119.3 .
C7A C6A H6A 119.3 .
C8A C7A C6A 119.1(3) .
C8A C7A H7A 120.5 .
C6A C7A H7A 120.5 .
C7A C8A C9A 119.2(3) .
C7A C8A H8A 120.4 .
C9A C8A H8A 120.4 .
C10A C9A C8A 119.1(3) .
C10A C9A H9A 120.4 .
C8A C9A H9A 120.4 .
N2A C10A C9A 121.5(3) .
N2A C10A H10A 119.3 .
C9A C10A H10A 119.3 .
N1B I1B N1B 180 3_666
C5B N1B C1B 119.3(3) .
C5B N1B I1B 120.72(19) .
C1B N1B I1B 120.0(2) .
N1B C1B C2B 121.5(3) .
N1B C1B H1B 119.3 .
C2B C1B H1B 119.3 .
C1B C2B C3B 119.4(3) .
C1B C2B H2B 120.3 .
C3B C2B H2B 120.3 .
C2B C3B C4B 118.9(3) .
C2B C3B H3B 120.6 .
C4B C3B H3B 120.6 .
C5B C4B C3B 119.6(3) .
C5B C4B H4B 120.2 .
C3B C4B H4B 120.2 .
N1B C5B C4B 121.4(3) .
N1B C5B H5B 119.3 .
C4B C5B H5B 119.3 .
N1C I1C N1C 180 3_656
C1C N1C C5C 120.1(3) .
C1C N1C I1C 120.7(2) .
C5C N1C I1C 119.2(2) .
N1C C1C C2C 120.7(3) .
N1C C1C H1C 119.7 .
C2C C1C H1C 119.7 .
C3C C2C C1C 119.7(3) .
C3C C2C H2C 120.2 .
C1C C2C H2C 120.2 .
C2C C3C C4C 119.0(3) .
C2C C3C H3C 120.5 .
C4C C3C H3C 120.5 .
C5C C4C C3C 118.7(3) .
C5C C4C H4C 120.6 .
C3C C4C H4C 120.6 .
N1C C5C C4C 121.8(3) .
N1C C5C H5C 119.1 .
C4C C5C H5C 119.1 .
O2A Cl1A O4A 109.4(2) .
O2A Cl1A O3A 110.4(2) .
O4A Cl1A O3A 108.7(2) .
O2A Cl1A O1A 109.65(17) .
O4A Cl1A O1A 108.96(17) .
O3A Cl1A O1A 109.72(17) .
O3B Cl1B O2B 111.82(19) .
O3B Cl1B O4B 108.9(2) .
O2B Cl1B O4B 108.07(17) .
O3B Cl1B O1B 109.05(16) .
O2B Cl1B O1B 110.52(16) .
O4B Cl1B O1B 108.38(16) .

loop_
_geom_bond_atom_site_label_1
_geom_bond_atom_site_label_2
_geom_bond_distance
_geom_bond_site_symmetry_2
I1A N2A 2.256(2) .
I1A N1A 2.256(2) .
N1A C1A 1.335(4) .
N1A C5A 1.343(4) .
N2A C10A 1.330(4) .
N2A C6A 1.336(4) .
C1A C2A 1.377(5) .
C1A H1A 0.95 .
C2A C3A 1.370(5) .
C2A H2A 0.95 .
C3A C4A 1.390(6) .
C3A H3A 0.95 .
C4A C5A 1.364(4) .
C4A H4A 0.95 .
C5A H5A 0.95 .
C6A C7A 1.381(4) .
C6A H6A 0.95 .
C7A C8A 1.367(5) .
C7A H7A 0.95 .
C8A C9A 1.376(5) .
C8A H8A 0.95 .
C9A C10A 1.377(5) .
C9A H9A 0.95 .
C10A H10A 0.95 .
I1B N1B 2.260(2) .
I1B N1B 2.260(2) 3_666
N1B C5B 1.338(4) .
N1B C1B 1.339(4) .
C1B C2B 1.371(4) .
C1B H1B 0.95 .
C2B C3B 1.374(4) .
C2B H2B 0.95 .
C3B C4B 1.370(4) .
C3B H3B 0.95 .
C4B C5B 1.371(4) .
C4B H4B 0.95 .
C5B H5B 0.95 .
I1C N1C 2.257(2) .
I1C N1C 2.257(2) 3_656
N1C C1C 1.336(4) .
N1C C5C 1.338(4) .
C1C C2C 1.376(4) .
C1C H1C 0.95 .
C2C C3C 1.377(5) .
C2C H2C 0.95 .
C3C C4C 1.384(6) .
C3C H3C 0.95 .
C4C C5C 1.369(4) .
C4C H4C 0.95 .
C5C H5C 0.95 .
Cl1A O2A 1.405(3) .
Cl1A O4A 1.409(3) .
Cl1A O3A 1.415(3) .
Cl1A O1A 1.438(2) .
Cl1B O3B 1.406(3) .
Cl1B O2B 1.416(3) .
Cl1B O4B 1.426(3) .
Cl1B O1B 1.439(2) .

loop_
_geom_torsion_atom_site_label_1
_geom_torsion_atom_site_label_2
_geom_torsion_atom_site_label_3
_geom_torsion_atom_site_label_4
_geom_torsion
C5A N1A C1A C2A -0.4(4)
I1A N1A C1A C2A 177.8(2)
N1A C1A C2A C3A -0.4(5)
C1A C2A C3A C4A 1.2(6)
C2A C3A C4A C5A -1.0(6)
C1A N1A C5A C4A 0.5(5)
I1A N1A C5A C4A -177.8(3)
C3A C4A C5A N1A 0.2(5)
C10A N2A C6A C7A 0.3(5)
I1A N2A C6A C7A -179.3(2)
N2A C6A C7A C8A 0.0(5)
C6A C7A C8A C9A -0.3(5)
C7A C8A C9A C10A 0.4(5)
C6A N2A C10A C9A -0.2(5)
I1A N2A C10A C9A 179.4(2)
C8A C9A C10A N2A -0.2(5)
C5B N1B C1B C2B 1.1(4)
I1B N1B C1B C2B -177.8(2)
N1B C1B C2B C3B -0.2(5)
C1B C2B C3B C4B -1.1(5)
C2B C3B C4B C5B 1.4(5)
C1B N1B C5B C4B -0.7(4)
I1B N1B C5B C4B 178.2(2)
C3B C4B C5B N1B -0.6(5)
C5C N1C C1C C2C 0.1(4)
I1C N1C C1C C2C -179.6(2)
N1C C1C C2C C3C -0.8(5)
C1C C2C C3C C4C 1.3(6)
C2C C3C C4C C5C -1.2(6)
C1C N1C C5C C4C 0.1(5)
I1C N1C C5C C4C 179.7(3)
C3C C4C C5C N1C 0.5(5)
